data_7700668
loop_
_publ_author_name
'Jiang, Peng'
'Wang, Zhaojin'
'Moxey, Graeme J.'
'Morshedi, Mahbod'
'Barlow, Adam'
'Wang, Genmiao'
'Quintana, Crist\'obal'
'Zhang, Chi'
'Cifuentes, Marie P.'
'Humphrey, Mark G.'

_publ_section_title
;
 Syntheses and quadratic nonlinear optical properties of 2,7-fluorenylene-
 and 1,4-phenylene-functionalized o-carboranes.
;
_journal_issue 33
_journal_name_full 'Dalton transactions (Cambridge, England : 2003)'
_journal_page_first 12549
_journal_page_last 12559
_journal_paper_doi 10.1039/c9dt02645b
_journal_volume 48
_journal_year 2019
_chemical_formula_moiety 'C38 H43 N Si'
_chemical_formula_sum 'C38 H43 N Si'
_chemical_formula_weight 541.82
_space_group_crystal_system triclinic
_space_group_IT_number 2
_space_group_name_Hall '-P 1'
_space_group_name_H-M_alt 'P -1'
_symmetry_space_group_name_Hall '-P 1'
_symmetry_space_group_name_H-M 'P -1'
_atom_sites_solution_hydrogens geom
_atom_sites_solution_primary direct
_audit_creation_date 2019-05-25
_audit_creation_method
;
Olex2 1.2
(compiled 2015.09.30 svn.r3233 for OlexSys, GUI svn.r5103)
;
_audit_update_record
;
2019-06-22 deposited with the CCDC.    2019-07-26 downloaded from the CCDC.
;
_cell_angle_alpha 67.144(5)
_cell_angle_beta 77.412(4)
_cell_angle_gamma 80.202(4)
_cell_formula_units_Z 2
_cell_length_a 9.6878(5)
_cell_length_b 13.3183(6)
_cell_length_c 14.0198(8)
_cell_measurement_reflns_used 6358
_cell_measurement_temperature 150.00(10)
_cell_measurement_theta_max 72.1560
_cell_measurement_theta_min 3.4450
_cell_volume 1619.44(16)
_computing_cell_refinement
;
CrysAlisPro, Agilent Technologies,
Version 1.171.37.35h (release 09-02-2015 CrysAlis171 .NET)
(compiled Feb  9 2015,16:26:32)
;
_computing_data_collection
;
CrysAlisPro, Agilent Technologies,
Version 1.171.37.35h (release 09-02-2015 CrysAlis171 .NET)
(compiled Feb  9 2015,16:26:32)
;
_computing_data_reduction
;
CrysAlisPro, Agilent Technologies,
Version 1.171.37.35h (release 09-02-2015 CrysAlis171 .NET)
(compiled Feb  9 2015,16:26:32)
;
_computing_molecular_graphics 'Olex2 (Dolomanov et al., 2009)'
_computing_publication_material 'Olex2 (Dolomanov et al., 2009)'
_computing_structure_refinement 'ShelXL (Sheldrick, 2015)'
_computing_structure_solution 'ShelXS (Sheldrick, 2008)'
_diffrn_ambient_environment N~2~
_diffrn_ambient_temperature 150.00(10)
_diffrn_detector 'CCD plate'
_diffrn_detector_area_resol_mean 8.1297
_diffrn_detector_type EosS2
_diffrn_measured_fraction_theta_full 0.998
_diffrn_measured_fraction_theta_max 0.987
_diffrn_measurement_details
;
#__ type_ start__ end____ width___ exp.time_
  1 omega    6.00   73.00   1.0000   10.0000
omega____ theta____ kappa____ phi______ frames
    -       36.0254  -99.0000  150.0000 67

#__ type_ start__ end____ width___ exp.time_
  2 omega  -30.00   55.00   1.0000   10.0000
omega____ theta____ kappa____ phi______ frames
    -       36.0254  -38.0000 -150.0000 85

#__ type_ start__ end____ width___ exp.time_
  3 omega   56.00   97.00   1.0000   10.0000
omega____ theta____ kappa____ phi______ frames
    -       36.0254   57.0000   90.0000 41

#__ type_ start__ end____ width___ exp.time_
  4 omega   20.00   74.00   1.0000   10.0000
omega____ theta____ kappa____ phi______ frames
    -       36.0254   57.0000    0.0000 54

#__ type_ start__ end____ width___ exp.time_
  5 omega  -19.00   61.00   1.0000   10.0000
omega____ theta____ kappa____ phi______ frames
    -       36.0254  -77.0000   30.0000 80

#__ type_ start__ end____ width___ exp.time_
  6 omega   37.00   89.00   1.0000   10.0000
omega____ theta____ kappa____ phi______ frames
    -       36.0254 -125.0000  -90.0000 52

#__ type_ start__ end____ width___ exp.time_
  7 omega   11.00  107.00   1.0000   10.0000
omega____ theta____ kappa____ phi______ frames
    -       36.0254   19.0000 -150.0000 96

#__ type_ start__ end____ width___ exp.time_
  8 omega   43.00   89.00   1.0000   60.0000
omega____ theta____ kappa____ phi______ frames
    -      108.0000  -30.0000  -60.0000 46

#__ type_ start__ end____ width___ exp.time_
  9 omega   75.00  109.00   1.0000   60.0000
omega____ theta____ kappa____ phi______ frames
    -      108.0000  -94.0000   30.0000 34

#__ type_ start__ end____ width___ exp.time_
 10 omega   59.00  130.00   1.0000   60.0000
omega____ theta____ kappa____ phi______ frames
    -      108.0000  -77.0000  -90.0000 71

#__ type_ start__ end____ width___ exp.time_
 11 omega   60.00  108.00   1.0000   60.0000
omega____ theta____ kappa____ phi______ frames
    -      108.0000 -111.0000 -120.0000 48

#__ type_ start__ end____ width___ exp.time_
 12 omega   38.00   84.00   1.0000   60.0000
omega____ theta____ kappa____ phi______ frames
    -      108.0000  -30.0000  150.0000 46

#__ type_ start__ end____ width___ exp.time_
 13 omega   47.00   96.00   1.0000   60.0000
omega____ theta____ kappa____ phi______ frames
    -      108.0000  -61.0000    0.0000 49

#__ type_ start__ end____ width___ exp.time_
 14 omega   42.00   97.00   1.0000   60.0000
omega____ theta____ kappa____ phi______ frames
    -      108.0000  -45.0000  -90.0000 55

#__ type_ start__ end____ width___ exp.time_
 15 omega  101.00  131.00   1.0000   60.0000
omega____ theta____ kappa____ phi______ frames
    -      108.0000   45.0000   60.0000 30

#__ type_ start__ end____ width___ exp.time_
 16 omega   43.00   97.00   1.0000   60.0000
omega____ theta____ kappa____ phi______ frames
    -      108.0000  -45.0000   90.0000 54

#__ type_ start__ end____ width___ exp.time_
 17 omega   94.00  133.00   1.0000   60.0000
omega____ theta____ kappa____ phi______ frames
    -      108.0000  -77.0000   90.0000 39

#__ type_ start__ end____ width___ exp.time_
 18 omega   38.00   89.00   1.0000   60.0000
omega____ theta____ kappa____ phi______ frames
    -      108.0000  -30.0000   30.0000 51

#__ type_ start__ end____ width___ exp.time_
 19 omega   39.00   78.00   1.0000   60.0000
omega____ theta____ kappa____ phi______ frames
    -      108.0000 -111.0000  -60.0000 39

#__ type_ start__ end____ width___ exp.time_
 20 omega   81.00  114.00   1.0000   60.0000
omega____ theta____ kappa____ phi______ frames
    -      108.0000 -111.0000  -60.0000 33

#__ type_ start__ end____ width___ exp.time_
 21 omega   39.00   90.00   1.0000   60.0000
omega____ theta____ kappa____ phi______ frames
    -      108.0000  -30.0000 -150.0000 51

#__ type_ start__ end____ width___ exp.time_
 22 omega  146.00  174.00   1.0000   60.0000
omega____ theta____ kappa____ phi______ frames
    -      108.0000   45.0000   60.0000 28

#__ type_ start__ end____ width___ exp.time_
 23 omega   83.00  108.00   1.0000   60.0000
omega____ theta____ kappa____ phi______ frames
    -      108.0000  -94.0000   90.0000 25

#__ type_ start__ end____ width___ exp.time_
 24 omega   42.00   70.00   1.0000   60.0000
omega____ theta____ kappa____ phi______ frames
    -      108.0000  -94.0000   90.0000 28

#__ type_ start__ end____ width___ exp.time_
 25 omega   62.00  118.00   1.0000   60.0000
omega____ theta____ kappa____ phi______ frames
    -      108.0000  -61.0000  150.0000 56

#__ type_ start__ end____ width___ exp.time_
 26 omega   99.00  172.00   1.0000   60.0000
omega____ theta____ kappa____ phi______ frames
    -      108.0000   45.0000 -180.0000 73

#__ type_ start__ end____ width___ exp.time_
 27 omega   40.00   89.00   1.0000   60.0000
omega____ theta____ kappa____ phi______ frames
    -      108.0000  -77.0000   90.0000 49

#__ type_ start__ end____ width___ exp.time_
 28 omega   95.00  177.00   1.0000   60.0000
omega____ theta____ kappa____ phi______ frames
    -      108.0000    0.0000  -30.0000 82

#__ type_ start__ end____ width___ exp.time_
 29 omega   48.00   89.00   1.0000   60.0000
omega____ theta____ kappa____ phi______ frames
    -      108.0000    0.0000  -30.0000 41
;
_diffrn_measurement_device 'four-circle diffractometer'
_diffrn_measurement_device_type 'SuperNova, Dual, Cu at zero, EosS2'
_diffrn_measurement_method '\w scans'
_diffrn_orient_matrix_UB_11 0.0613980000
_diffrn_orient_matrix_UB_12 0.0141141000
_diffrn_orient_matrix_UB_13 0.0860951000
_diffrn_orient_matrix_UB_21 0.1245386000
_diffrn_orient_matrix_UB_22 0.0554753000
_diffrn_orient_matrix_UB_23 -0.0826613000
_diffrn_orient_matrix_UB_31 -0.0866689000
_diffrn_orient_matrix_UB_32 0.1123592000
_diffrn_orient_matrix_UB_33 -0.0195904000
_diffrn_radiation_monochromator mirror
_diffrn_radiation_probe x-ray
_diffrn_radiation_type CuK\a
_diffrn_radiation_wavelength 1.54184
_diffrn_reflns_av_R_equivalents 0.0163
_diffrn_reflns_av_unetI/netI 0.0269
_diffrn_reflns_Laue_measured_fraction_full 0.998
_diffrn_reflns_Laue_measured_fraction_max 0.987
_diffrn_reflns_limit_h_max 11
_diffrn_reflns_limit_h_min -11
_diffrn_reflns_limit_k_max 16
_diffrn_reflns_limit_k_min -14
_diffrn_reflns_limit_l_max 16
_diffrn_reflns_limit_l_min -17
_diffrn_reflns_number 12065
_diffrn_reflns_point_group_measured_fraction_full 0.998
_diffrn_reflns_point_group_measured_fraction_max 0.987
_diffrn_reflns_theta_full 67.684
_diffrn_reflns_theta_max 72.269
_diffrn_reflns_theta_min 3.470
_diffrn_source 'sealed X-ray tube'
_diffrn_source_type 'SuperNova (Cu) X-ray Source'
_exptl_absorpt_coefficient_mu 0.814
_exptl_absorpt_correction_T_max 1.00000
_exptl_absorpt_correction_T_min 0.99580
_exptl_absorpt_correction_type multi-scan
_exptl_absorpt_process_details
;
CrysAlisPro, Agilent Technologies,
Version 1.171.37.35h (release 09-02-2015 CrysAlis171 .NET)
(compiled Feb  9 2015,16:26:32)
Empirical absorption correction using spherical harmonics,
 implemented in SCALE3 ABSPACK scaling algorithm.
;
_exptl_crystal_colour yellow
_exptl_crystal_density_diffrn 1.111
_exptl_crystal_description plate
_exptl_crystal_F_000 584
_exptl_crystal_size_max 0.099
_exptl_crystal_size_mid 0.072
_exptl_crystal_size_min 0.046
_refine_diff_density_max 0.312
_refine_diff_density_min -0.280
_refine_diff_density_rms 0.037
_refine_ls_extinction_method none
_refine_ls_goodness_of_fit_ref 1.025
_refine_ls_hydrogen_treatment constr
_refine_ls_matrix_type full
_refine_ls_number_parameters 366
_refine_ls_number_reflns 6316
_refine_ls_number_restraints 0
_refine_ls_restrained_S_all 1.025
_refine_ls_R_factor_all 0.0469
_refine_ls_R_factor_gt 0.0388
_refine_ls_shift/su_max 0.000
_refine_ls_shift/su_mean 0.000
_refine_ls_structure_factor_coef Fsqd
_refine_ls_weighting_details 'w=1/[\s^2^(Fo^2^)+(0.0374P)^2^+0.6273P] where P=(Fo^2^+2Fc^2^)/3'
_refine_ls_weighting_scheme calc
_refine_ls_wR_factor_gt 0.0931
_refine_ls_wR_factor_ref 0.0977
_reflns_Friedel_coverage 0.000
_reflns_number_gt 5468
_reflns_number_total 6316
_reflns_threshold_expression 'I > 2\s(I)'
_cod_data_source_file c9dt02645b2.cif
_cod_data_source_block GM498
_cod_depositor_comments
;
The following automatic conversions were performed:

'_atom_sites_solution_primary' value 'Direct Methods' was changed to
'direct'.

Automatic conversion script
Id: cif_fix_values 4973 2017-02-22 13:04:09Z antanas 

 Adding full bibliography for 7700666--7700674.cif.
;
_cod_original_cell_volume 1619.43(15)
_cod_database_code 7700668
_chemical_oxdiff_formula 'C38 H43 N1 Si1'
_shelx_space_group_comment
;
The symmetry employed for this shelxl refinement is uniquely defined
by the following loop, which should always be used as a source of
symmetry information in preference to the above space-group names.
They are only intended as comments.
;
_reflns_odcompleteness_completeness 98.78
_reflns_odcompleteness_iscentric 1
_reflns_odcompleteness_theta 71.98
_olex2_refinement_description
;
1. Fixed Uiso
 At 1.2 times of:
  All C(H) groups, All C(H,H) groups
 At 1.5 times of:
  All C(H,H,H) groups
2.a Secondary CH2 refined with riding coordinates:
 C9(H9A,H9B), C7(H7A,H7B), C11(H11A,H11B), C8(H8A,H8B), C13(H13A,H13B),
 C12(H12A,H12B)
2.b Aromatic/amide H refined with riding coordinates:
 C16(H16), C35(H35), C28(H28), C32(H32), C4(H4), C29(H29), C18(H18), C19(H19),
 C34(H34), C22(H22), C23(H23), C33(H33), C31(H31), C25(H25), C27(H27), C26(H26)
2.c Idealised Me refined as rotating group:
 C10(H10A,H10B,H10C), C36(H36A,H36B,H36C), C37(H37A,H37B,H37C), C14(H14A,H14B,
 H14C), C38(H38A,H38B,H38C)
;
_shelx_shelxl_version_number 2014/7
_olex2_submission_special_instructions 'No special instructions were received'

loop_
_space_group_symop_operation_xyz
'x, y, z'
'-x, -y, -z'

loop_
_atom_site_label
_atom_site_type_symbol
_atom_site_fract_x
_atom_site_fract_y
_atom_site_fract_z
_atom_site_U_iso_or_equiv
_atom_site_adp_type
_atom_site_occupancy
_atom_site_site_symmetry_order
_atom_site_calc_flag
_atom_site_refinement_flags_posn
Si1 Si 0.72591(4) 0.59805(3) 0.47677(3) 0.02872(10) Uani 1 1 d .
C16 C 0.65634(14) 0.10531(10) 0.07821(10) 0.0229(3) Uani 1 1 d .
H16 H 0.5826 0.1372 0.0400 0.027 Uiso 1 1 calc R
C3 C 0.78673(15) 0.33562(11) 0.34181(10) 0.0252(3) Uani 1 1 d .
C17 C 0.73907(14) 0.01152(11) 0.06930(10) 0.0243(3) Uani 1 1 d .
C35 C 0.79660(15) 0.14599(11) -0.14720(12) 0.0293(3) Uani 1 1 d .
H35 H 0.8333 0.1620 -0.0992 0.035 Uiso 1 1 calc R
C28 C 0.82605(18) -0.30328(13) -0.02111(14) 0.0384(4) Uani 1 1 d .
H28 H 0.8880 -0.3370 -0.0629 0.046 Uiso 1 1 calc R
C5 C 0.70653(13) 0.26306(10) 0.23311(10) 0.0212(2) Uani 1 1 d .
C32 C 0.6911(2) 0.09982(14) -0.29190(13) 0.0408(4) Uani 1 1 d .
H32 H 0.6563 0.0839 -0.3407 0.049 Uiso 1 1 calc R
C9 C 0.27624(17) 0.15276(14) 0.36765(13) 0.0390(4) Uani 1 1 d .
H9A H 0.2367 0.2249 0.3671 0.047 Uiso 1 1 calc R
H9B H 0.2282 0.1347 0.3233 0.047 Uiso 1 1 calc R
C4 C 0.69522(14) 0.34391(10) 0.27357(10) 0.0234(3) Uani 1 1 d .
H4 H 0.6274 0.4035 0.2557 0.028 Uiso 1 1 calc R
C20 C 0.79448(13) 0.10127(10) 0.20481(10) 0.0221(3) Uani 1 1 d .
C2 C 0.77321(15) 0.41944(12) 0.38501(11) 0.0284(3) Uani 1 1 d .
C24 C 0.72862(15) -0.14047(11) 0.01461(11) 0.0251(3) Uani 1 1 d .
C29 C 0.82348(16) -0.19135(12) -0.04679(12) 0.0312(3) Uani 1 1 d .
H29 H 0.8848 -0.1505 -0.1047 0.037 Uiso 1 1 calc R
C18 C 0.84296(15) -0.04010(11) 0.13256(11) 0.0279(3) Uani 1 1 d .
H18 H 0.8942 -0.1046 0.1289 0.034 Uiso 1 1 calc R
C15 C 0.68591(13) 0.14986(10) 0.14474(10) 0.0212(2) Uani 1 1 d .
C7 C 0.45947(14) 0.24569(11) 0.21325(10) 0.0240(3) Uani 1 1 d .
H7A H 0.4197 0.3154 0.2192 0.029 Uiso 1 1 calc R
H7B H 0.4082 0.2325 0.1677 0.029 Uiso 1 1 calc R
C21 C 0.80840(13) 0.17229(10) 0.25966(10) 0.0220(3) Uani 1 1 d .
C30 C 0.73387(14) 0.04843(11) -0.11493(11) 0.0250(3) Uani 1 1 d .
N1 N 0.72259(13) -0.02566(9) -0.00991(9) 0.0277(2) Uani 1 1 d .
C19 C 0.87084(14) 0.00386(11) 0.20109(11) 0.0261(3) Uani 1 1 d .
H19 H 0.9393 -0.0313 0.2436 0.031 Uiso 1 1 calc R
C34 C 0.80454(18) 0.21888(12) -0.24979(13) 0.0376(3) Uani 1 1 d .
H34 H 0.8448 0.2841 -0.2697 0.045 Uiso 1 1 calc R
C22 C 0.90055(14) 0.16418(11) 0.32641(11) 0.0262(3) Uani 1 1 d .
H22 H 0.9691 0.1049 0.3434 0.031 Uiso 1 1 calc R
C11 C 0.62568(14) 0.35360(10) 0.05499(10) 0.0237(3) Uani 1 1 d .
H11A H 0.5687 0.3426 0.0116 0.028 Uiso 1 1 calc R
H11B H 0.5838 0.4190 0.0691 0.028 Uiso 1 1 calc R
C23 C 0.88913(15) 0.24545(12) 0.36739(11) 0.0283(3) Uani 1 1 d .
H23 H 0.9501 0.2401 0.4124 0.034 Uiso 1 1 calc R
C8 C 0.43365(15) 0.15621(12) 0.32167(11) 0.0289(3) Uani 1 1 d .
H8A H 0.4720 0.0859 0.3167 0.035 Uiso 1 1 calc R
H8B H 0.4833 0.1691 0.3683 0.035 Uiso 1 1 calc R
C6 C 0.61704(13) 0.25509(10) 0.16030(10) 0.0210(2) Uani 1 1 d .
C33 C 0.7534(2) 0.19621(14) -0.32323(13) 0.0441(4) Uani 1 1 d .
H33 H 0.7608 0.2449 -0.3925 0.053 Uiso 1 1 calc R
C31 C 0.67994(16) 0.02669(12) -0.18895(12) 0.0317(3) Uani 1 1 d .
H31 H 0.6364 -0.0371 -0.1690 0.038 Uiso 1 1 calc R
C13 C 0.77360(18) 0.46358(14) -0.11427(12) 0.0395(4) Uani 1 1 d .
H13A H 0.7167 0.4443 -0.1525 0.047 Uiso 1 1 calc R
H13B H 0.7283 0.5307 -0.1049 0.047 Uiso 1 1 calc R
C12 C 0.77525(15) 0.37333(11) -0.00713(11) 0.0272(3) Uani 1 1 d .
H12A H 0.8301 0.3930 0.0322 0.033 Uiso 1 1 calc R
H12B H 0.8215 0.3062 -0.0159 0.033 Uiso 1 1 calc R
C25 C 0.63890(17) -0.20255(12) 0.10193(12) 0.0321(3) Uani 1 1 d .
H25 H 0.5752 -0.1690 0.1431 0.038 Uiso 1 1 calc R
C27 C 0.7375(2) -0.36494(12) 0.06592(14) 0.0417(4) Uani 1 1 d .
H27 H 0.7404 -0.4400 0.0829 0.050 Uiso 1 1 calc R
C1 C 0.75645(16) 0.49093(12) 0.42019(11) 0.0312(3) Uani 1 1 d .
C26 C 0.6445(2) -0.31493(13) 0.12775(13) 0.0404(4) Uani 1 1 d .
H26 H 0.5854 -0.3566 0.1868 0.049 Uiso 1 1 calc R
C10 C 0.2469(2) 0.07039(16) 0.47896(15) 0.0539(5) Uani 1 1 d .
H10A H 0.2937 0.0879 0.5235 0.081 Uiso 1 1 calc GR
H10B H 0.2822 -0.0018 0.4798 0.081 Uiso 1 1 calc GR
H10C H 0.1464 0.0729 0.5040 0.081 Uiso 1 1 calc GR
C36 C 0.6642(3) 0.53190(17) 0.61907(15) 0.0616(6) Uani 1 1 d .
H36A H 0.5797 0.4975 0.6303 0.092 Uiso 1 1 calc GR
H36B H 0.6440 0.5861 0.6509 0.092 Uiso 1 1 calc GR
H36C H 0.7369 0.4778 0.6500 0.092 Uiso 1 1 calc GR
C37 C 0.5849(3) 0.70221(18) 0.4188(2) 0.0667(6) Uani 1 1 d .
H37A H 0.6184 0.7407 0.3457 0.100 Uiso 1 1 calc GR
H37B H 0.5605 0.7531 0.4545 0.100 Uiso 1 1 calc GR
H37C H 0.5025 0.6670 0.4261 0.100 Uiso 1 1 calc GR
C14 C 0.9202(2) 0.48433(18) -0.17937(15) 0.0550(5) Uani 1 1 d .
H14A H 0.9761 0.5063 -0.1434 0.082 Uiso 1 1 calc GR
H14B H 0.9118 0.5413 -0.2463 0.082 Uiso 1 1 calc GR
H14C H 0.9655 0.4185 -0.1897 0.082 Uiso 1 1 calc GR
C38 C 0.8930(2) 0.6602(2) 0.4502(3) 0.0825(9) Uani 1 1 d .
H38A H 0.9641 0.6051 0.4823 0.124 Uiso 1 1 calc GR
H38B H 0.8774 0.7169 0.4787 0.124 Uiso 1 1 calc GR
H38C H 0.9246 0.6909 0.3758 0.124 Uiso 1 1 calc GR

loop_
_atom_site_aniso_label
_atom_site_aniso_U_11
_atom_site_aniso_U_22
_atom_site_aniso_U_33
_atom_site_aniso_U_23
_atom_site_aniso_U_13
_atom_site_aniso_U_12
Si1 0.0322(2) 0.0304(2) 0.0299(2) -0.01743(16) -0.00462(15) -0.00472(15)
C16 0.0235(6) 0.0215(6) 0.0242(6) -0.0084(5) -0.0053(5) -0.0018(5)
C3 0.0292(7) 0.0263(7) 0.0227(6) -0.0111(5) 0.0001(5) -0.0096(5)
C17 0.0297(7) 0.0203(6) 0.0246(6) -0.0095(5) -0.0038(5) -0.0043(5)
C35 0.0304(7) 0.0255(7) 0.0324(7) -0.0136(6) -0.0002(6) -0.0029(5)
C28 0.0423(9) 0.0297(8) 0.0507(9) -0.0235(7) -0.0132(7) 0.0053(6)
C5 0.0216(6) 0.0219(6) 0.0197(6) -0.0071(5) -0.0015(5) -0.0047(5)
C32 0.0542(10) 0.0401(9) 0.0293(8) -0.0138(7) -0.0114(7) 0.0007(7)
C9 0.0306(8) 0.0393(8) 0.0439(9) -0.0165(7) 0.0070(6) -0.0091(6)
C4 0.0257(6) 0.0211(6) 0.0229(6) -0.0081(5) -0.0020(5) -0.0033(5)
C20 0.0222(6) 0.0220(6) 0.0219(6) -0.0075(5) -0.0028(5) -0.0043(5)
C2 0.0301(7) 0.0324(7) 0.0249(7) -0.0119(6) -0.0023(5) -0.0086(6)
C24 0.0308(7) 0.0198(6) 0.0279(7) -0.0100(5) -0.0093(5) -0.0020(5)
C29 0.0314(7) 0.0276(7) 0.0371(8) -0.0155(6) -0.0042(6) -0.0023(6)
C18 0.0306(7) 0.0207(6) 0.0337(7) -0.0126(5) -0.0067(6) 0.0025(5)
C15 0.0214(6) 0.0188(6) 0.0222(6) -0.0069(5) -0.0016(5) -0.0032(5)
C7 0.0225(6) 0.0235(6) 0.0278(7) -0.0116(5) -0.0049(5) -0.0002(5)
C21 0.0219(6) 0.0216(6) 0.0215(6) -0.0068(5) -0.0015(5) -0.0048(5)
C30 0.0266(6) 0.0217(6) 0.0261(7) -0.0110(5) -0.0019(5) 0.0013(5)
N1 0.0402(7) 0.0200(5) 0.0251(6) -0.0099(5) -0.0062(5) -0.0035(5)
C19 0.0267(6) 0.0217(6) 0.0303(7) -0.0091(5) -0.0093(5) 0.0015(5)
C34 0.0424(8) 0.0260(7) 0.0366(8) -0.0088(6) 0.0051(6) -0.0046(6)
C22 0.0248(6) 0.0258(7) 0.0282(7) -0.0087(5) -0.0072(5) -0.0019(5)
C11 0.0272(6) 0.0204(6) 0.0240(6) -0.0083(5) -0.0069(5) 0.0000(5)
C23 0.0286(7) 0.0334(7) 0.0263(7) -0.0110(6) -0.0081(5) -0.0074(6)
C8 0.0273(7) 0.0284(7) 0.0292(7) -0.0099(6) -0.0010(5) -0.0044(5)
C6 0.0226(6) 0.0195(6) 0.0220(6) -0.0089(5) -0.0042(5) -0.0012(5)
C33 0.0588(11) 0.0351(8) 0.0265(8) -0.0032(6) -0.0016(7) -0.0003(7)
C31 0.0386(8) 0.0282(7) 0.0304(7) -0.0123(6) -0.0064(6) -0.0036(6)
C13 0.0409(9) 0.0428(9) 0.0271(7) -0.0014(7) -0.0062(6) -0.0106(7)
C12 0.0298(7) 0.0230(6) 0.0270(7) -0.0077(5) -0.0036(5) -0.0028(5)
C25 0.0395(8) 0.0280(7) 0.0295(7) -0.0110(6) -0.0054(6) -0.0046(6)
C27 0.0586(10) 0.0203(7) 0.0506(10) -0.0116(7) -0.0208(8) -0.0038(7)
C1 0.0356(7) 0.0348(8) 0.0292(7) -0.0171(6) -0.0029(6) -0.0084(6)
C26 0.0543(10) 0.0279(8) 0.0362(8) -0.0046(6) -0.0082(7) -0.0130(7)
C10 0.0569(11) 0.0466(10) 0.0478(10) -0.0160(8) 0.0204(9) -0.0181(9)
C36 0.1016(18) 0.0484(11) 0.0349(9) -0.0232(8) -0.0013(10) -0.0013(11)
C37 0.0876(17) 0.0509(12) 0.0745(15) -0.0308(11) -0.0442(13) 0.0184(11)
C14 0.0509(11) 0.0602(12) 0.0382(9) -0.0002(8) 0.0025(8) -0.0206(9)
C38 0.0460(11) 0.0931(18) 0.145(3) -0.0921(19) 0.0201(13) -0.0301(12)

loop_
_atom_type_symbol
_atom_type_description
_atom_type_scat_dispersion_real
_atom_type_scat_dispersion_imag
_atom_type_scat_source
C C 0.0181 0.0091 'International Tables Vol C Tables 4.2.6.8 and 6.1.1.4'
H H 0.0000 0.0000 'International Tables Vol C Tables 4.2.6.8 and 6.1.1.4'
N N 0.0311 0.0180 'International Tables Vol C Tables 4.2.6.8 and 6.1.1.4'
Si Si 0.2541 0.3302 'International Tables Vol C Tables 4.2.6.8 and 6.1.1.4'

loop_
_geom_angle_atom_site_label_1
_geom_angle_atom_site_label_2
_geom_angle_atom_site_label_3
_geom_angle
C1 Si1 C36 107.19(8)
C1 Si1 C37 109.42(9)
C1 Si1 C38 109.10(8)
C36 Si1 C37 108.78(12)
C38 Si1 C36 111.47(13)
C38 Si1 C37 110.79(13)
C17 C16 H16 120.5
C15 C16 H16 120.5
C15 C16 C17 118.93(12)
C4 C3 C2 119.36(13)
C4 C3 C23 119.50(12)
C23 C3 C2 121.14(13)
C16 C17 N1 119.06(12)
C18 C17 C16 120.02(12)
C18 C17 N1 120.78(12)
C30 C35 H35 119.7
C34 C35 H35 119.7
C34 C35 C30 120.54(14)
C29 C28 H28 119.7
C27 C28 H28 119.7
C27 C28 C29 120.57(15)
C4 C5 C21 120.79(12)
C4 C5 C6 127.98(12)
C21 C5 C6 111.21(11)
C33 C32 H32 119.5
C33 C32 C31 121.00(16)
C31 C32 H32 119.5
H9A C9 H9B 107.7
C8 C9 H9A 108.9
C8 C9 H9B 108.9
C10 C9 H9A 108.9
C10 C9 H9B 108.9
C10 C9 C8 113.35(15)
C3 C4 H4 120.2
C5 C4 C3 119.56(12)
C5 C4 H4 120.2
C15 C20 C21 108.37(11)
C19 C20 C15 119.85(12)
C19 C20 C21 131.72(12)
C1 C2 C3 177.35(16)
C29 C24 N1 121.15(13)
C25 C24 C29 119.68(13)
C25 C24 N1 119.17(13)
C28 C29 C24 119.70(15)
C28 C29 H29 120.2
C24 C29 H29 120.2
C17 C18 H18 119.6
C19 C18 C17 120.84(12)
C19 C18 H18 119.6
C16 C15 C20 121.21(12)
C16 C15 C6 127.56(12)
C20 C15 C6 111.16(11)
H7A C7 H7B 107.5
C8 C7 H7A 108.4
C8 C7 H7B 108.4
C8 C7 C6 115.38(11)
C6 C7 H7A 108.4
C6 C7 H7B 108.4
C5 C21 C20 108.07(11)
C22 C21 C5 119.94(12)
C22 C21 C20 131.99(12)
C35 C30 N1 121.08(13)
C35 C30 C31 118.36(13)
C31 C30 N1 120.55(12)
C24 N1 C17 118.51(11)
C30 N1 C17 118.98(11)
C30 N1 C24 120.86(11)
C20 C19 C18 118.94(12)
C20 C19 H19 120.5
C18 C19 H19 120.5
C35 C34 H34 119.5
C35 C34 C33 120.95(15)
C33 C34 H34 119.5
C21 C22 H22 120.3
C23 C22 C21 119.33(13)
C23 C22 H22 120.3
H11A C11 H11B 107.5
C6 C11 H11A 108.5
C6 C11 H11B 108.5
C12 C11 H11A 108.5
C12 C11 H11B 108.5
C12 C11 C6 115.17(11)
C3 C23 H23 119.6
C22 C23 C3 120.87(12)
C22 C23 H23 119.6
C9 C8 C7 111.81(12)
C9 C8 H8A 109.3
C9 C8 H8B 109.3
C7 C8 H8A 109.3
C7 C8 H8B 109.3
H8A C8 H8B 107.9
C5 C6 C15 101.11(10)
C5 C6 C7 111.02(10)
C5 C6 C11 112.59(10)
C15 C6 C7 111.64(10)
C15 C6 C11 111.42(10)
C11 C6 C7 108.94(10)
C32 C33 H33 120.6
C34 C33 C32 118.85(15)
C34 C33 H33 120.6
C32 C31 C30 120.28(14)
C32 C31 H31 119.9
C30 C31 H31 119.9
H13A C13 H13B 107.7
C12 C13 H13A 108.8
C12 C13 H13B 108.8
C14 C13 H13A 108.8
C14 C13 H13B 108.8
C14 C13 C12 113.60(14)
C11 C12 H12A 109.2
C11 C12 H12B 109.2
C13 C12 C11 111.94(12)
C13 C12 H12A 109.2
C13 C12 H12B 109.2
H12A C12 H12B 107.9
C24 C25 H25 120.0
C24 C25 C26 119.96(15)
C26 C25 H25 120.0
C28 C27 H27 120.1
C28 C27 C26 119.87(14)
C26 C27 H27 120.1
C2 C1 Si1 178.19(14)
C25 C26 H26 119.9
C27 C26 C25 120.21(15)
C27 C26 H26 119.9
C9 C10 H10A 109.5
C9 C10 H10B 109.5
C9 C10 H10C 109.5
H10A C10 H10B 109.5
H10A C10 H10C 109.5
H10B C10 H10C 109.5
Si1 C36 H36A 109.5
Si1 C36 H36B 109.5
Si1 C36 H36C 109.5
H36A C36 H36B 109.5
H36A C36 H36C 109.5
H36B C36 H36C 109.5
Si1 C37 H37A 109.5
Si1 C37 H37B 109.5
Si1 C37 H37C 109.5
H37A C37 H37B 109.5
H37A C37 H37C 109.5
H37B C37 H37C 109.5
C13 C14 H14A 109.5
C13 C14 H14B 109.5
C13 C14 H14C 109.5
H14A C14 H14B 109.5
H14A C14 H14C 109.5
H14B C14 H14C 109.5
Si1 C38 H38A 109.5
Si1 C38 H38B 109.5
Si1 C38 H38C 109.5
H38A C38 H38B 109.5
H38A C38 H38C 109.5
H38B C38 H38C 109.5

loop_
_geom_bond_atom_site_label_1
_geom_bond_atom_site_label_2
_geom_bond_distance
Si1 C1 1.8399(15)
Si1 C36 1.8460(19)
Si1 C37 1.848(2)
Si1 C38 1.843(2)
C16 H16 0.9300
C16 C17 1.3983(18)
C16 C15 1.3814(18)
C3 C4 1.4028(19)
C3 C2 1.4391(19)
C3 C23 1.404(2)
C17 C18 1.397(2)
C17 N1 1.4265(17)
C35 H35 0.9300
C35 C30 1.3981(19)
C35 C34 1.382(2)
C28 H28 0.9300
C28 C29 1.388(2)
C28 C27 1.380(3)
C5 C4 1.3786(18)
C5 C21 1.4066(18)
C5 C6 1.5186(17)
C32 H32 0.9300
C32 C33 1.384(3)
C32 C31 1.385(2)
C9 H9A 0.9700
C9 H9B 0.9700
C9 C8 1.522(2)
C9 C10 1.517(2)
C4 H4 0.9300
C20 C15 1.4019(18)
C20 C21 1.4689(18)
C20 C19 1.3937(19)
C2 C1 1.206(2)
C24 C29 1.393(2)
C24 N1 1.4247(17)
C24 C25 1.390(2)
C29 H29 0.9300
C18 H18 0.9300
C18 C19 1.394(2)
C15 C6 1.5208(17)
C7 H7A 0.9700
C7 H7B 0.9700
C7 C8 1.5237(18)
C7 C6 1.5479(17)
C21 C22 1.3918(19)
C30 N1 1.4112(18)
C30 C31 1.398(2)
C19 H19 0.9300
C34 H34 0.9300
C34 C33 1.382(3)
C22 H22 0.9300
C22 C23 1.389(2)
C11 H11A 0.9700
C11 H11B 0.9700
C11 C6 1.5449(17)
C11 C12 1.5261(19)
C23 H23 0.9300
C8 H8A 0.9700
C8 H8B 0.9700
C33 H33 0.9300
C31 H31 0.9300
C13 H13A 0.9700
C13 H13B 0.9700
C13 C12 1.5174(19)
C13 C14 1.516(2)
C12 H12A 0.9700
C12 H12B 0.9700
C25 H25 0.9300
C25 C26 1.391(2)
C27 H27 0.9300
C27 C26 1.382(3)
C26 H26 0.9300
C10 H10A 0.9600
C10 H10B 0.9600
C10 H10C 0.9600
C36 H36A 0.9600
C36 H36B 0.9600
C36 H36C 0.9600
C37 H37A 0.9600
C37 H37B 0.9600
C37 H37C 0.9600
C14 H14A 0.9600
C14 H14B 0.9600
C14 H14C 0.9600
C38 H38A 0.9600
C38 H38B 0.9600
C38 H38C 0.9600

loop_
_geom_torsion_atom_site_label_1
_geom_torsion_atom_site_label_2
_geom_torsion_atom_site_label_3
_geom_torsion_atom_site_label_4
_geom_torsion
C16 C17 C18 C19 -3.4(2)
C16 C17 N1 C24 -141.47(13)
C16 C17 N1 C30 53.02(18)
C16 C15 C6 C5 -174.20(12)
C16 C15 C6 C7 67.68(16)
C16 C15 C6 C11 -54.37(17)
C17 C16 C15 C20 -1.55(19)
C17 C16 C15 C6 175.26(12)
C17 C18 C19 C20 -0.8(2)
C35 C30 N1 C17 17.09(19)
C35 C30 N1 C24 -148.06(13)
C35 C30 C31 C32 1.0(2)
C35 C34 C33 C32 1.3(3)
C28 C27 C26 C25 0.6(3)
C5 C21 C22 C23 0.99(19)
C4 C3 C23 C22 -0.3(2)
C4 C5 C21 C20 -179.99(11)
C4 C5 C21 C22 -0.89(19)
C4 C5 C6 C15 178.89(12)
C4 C5 C6 C7 -62.55(16)
C4 C5 C6 C11 59.89(17)
C20 C15 C6 C5 2.87(13)
C20 C15 C6 C7 -115.24(12)
C20 C15 C6 C11 122.70(12)
C20 C21 C22 C23 179.84(13)
C2 C3 C4 C5 -179.14(12)
C2 C3 C23 C22 179.24(13)
C24 C25 C26 C27 -1.0(2)
C29 C28 C27 C26 0.5(3)
C29 C24 N1 C17 -125.13(15)
C29 C24 N1 C30 40.09(19)
C29 C24 C25 C26 0.2(2)
C18 C17 N1 C24 42.93(19)
C18 C17 N1 C30 -122.58(14)
C15 C16 C17 C18 4.51(19)
C15 C16 C17 N1 -171.13(12)
C15 C20 C21 C5 0.67(14)
C15 C20 C21 C22 -178.28(13)
C15 C20 C19 C18 3.7(2)
C21 C5 C4 C3 0.18(19)
C21 C5 C6 C15 -2.44(13)
C21 C5 C6 C7 116.12(12)
C21 C5 C6 C11 -121.44(12)
C21 C20 C15 C16 174.97(11)
C21 C20 C15 C6 -2.32(14)
C21 C20 C19 C18 -173.18(13)
C21 C22 C23 C3 -0.4(2)
C30 C35 C34 C33 -1.3(2)
N1 C17 C18 C19 172.16(13)
N1 C24 C29 C28 -179.61(14)
N1 C24 C25 C26 -179.26(14)
N1 C30 C31 C32 179.90(14)
C19 C20 C15 C16 -2.60(19)
C19 C20 C15 C6 -179.88(11)
C19 C20 C21 C5 177.84(14)
C19 C20 C21 C22 -1.1(2)
C34 C35 C30 N1 -178.73(13)
C34 C35 C30 C31 0.1(2)
C23 C3 C4 C5 0.40(19)
C8 C7 C6 C5 -51.85(15)
C8 C7 C6 C15 60.15(15)
C8 C7 C6 C11 -176.38(11)
C6 C5 C4 C3 178.73(12)
C6 C5 C21 C20 1.23(14)
C6 C5 C21 C22 -179.66(11)
C6 C7 C8 C9 -179.92(12)
C6 C11 C12 C13 174.00(12)
C33 C32 C31 C30 -1.1(3)
C31 C32 C33 C34 -0.1(3)
C31 C30 N1 C17 -161.73(13)
C31 C30 N1 C24 33.12(19)
C12 C11 C6 C5 56.66(15)
C12 C11 C6 C15 -56.13(15)
C12 C11 C6 C7 -179.74(11)
C25 C24 C29 C28 1.0(2)
C25 C24 N1 C17 54.30(18)
C25 C24 N1 C30 -140.48(14)
C27 C28 C29 C24 -1.3(2)
C10 C9 C8 C7 -175.65(14)
C14 C13 C12 C11 -178.94(15)
